data_4135067
loop_
_publ_author_name
'Scholz, Alexander Stefan'
'Massoth, Julian'
'Bursch, Markus'
'Mewes, Jan'
'Hetzke, Thilo'
'Wolf, Bernd'
'Bolte, Michael'
'Lerner, Hans-Wolfram'
'Grimme, Stefan'
'Wagner, Matthias'

_publ_section_title
;
 BNB-Doped Phenalenyls: Modular Synthesis, Optoelectronic Properties, and
 One-Electron Reduction.
;
_journal_name_full 'Journal of the American Chemical Society'
_journal_paper_doi 10.1021/jacs.0c03118
_journal_year 2020
_chemical_formula_moiety 'C10 H10 B2'
_chemical_formula_sum 'C10 H10 B2'
_chemical_formula_weight 151.80
_space_group_crystal_system triclinic
_space_group_IT_number 2
_space_group_name_Hall '-P 1'
_space_group_name_H-M_alt 'P -1'
_atom_sites_solution_hydrogens mixed
_atom_sites_solution_primary direct
_audit_creation_method SHELXL-2016/6
_cell_angle_alpha 91.182(6)
_cell_angle_beta 103.436(6)
_cell_angle_gamma 97.147(6)
_cell_formula_units_Z 4
_cell_length_a 7.0969(5)
_cell_length_b 8.5411(6)
_cell_length_c 14.8555(11)
_cell_measurement_reflns_used 19290
_cell_measurement_temperature 173(2)
_cell_measurement_theta_max 29.85
_cell_measurement_theta_min 3.57
_cell_volume 867.87(11)
_computing_cell_refinement 'X-Area (Stoe & Cie, 2001)'
_computing_data_collection 'X-Area (Stoe & Cie, 2001)'
_computing_data_reduction 'X-Area (Stoe & Cie, 2001)'
_computing_molecular_graphics 'XP in SHELXTL-Plus (Sheldrick, 2008)'
_computing_publication_material SHELXL
_computing_structure_refinement 'SHELXL (Sheldrick, 2008)'
_computing_structure_solution 'SHELXS (Sheldrick, 2008)'
_diffrn_ambient_temperature 173(2)
_diffrn_measured_fraction_theta_full 0.997
_diffrn_measured_fraction_theta_max 0.994
_diffrn_measurement_device_type 'STOE IPDS II two-circle-diffractometer'
_diffrn_measurement_method \w
_diffrn_radiation_type MoK\a
_diffrn_radiation_wavelength 0.71073
_diffrn_reflns_av_R_equivalents 0.0267
_diffrn_reflns_av_unetI/netI 0.0210
_diffrn_reflns_Laue_measured_fraction_full 0.997
_diffrn_reflns_Laue_measured_fraction_max 0.994
_diffrn_reflns_limit_h_max 9
_diffrn_reflns_limit_h_min -9
_diffrn_reflns_limit_k_max 11
_diffrn_reflns_limit_k_min -11
_diffrn_reflns_limit_l_max 20
_diffrn_reflns_limit_l_min -20
_diffrn_reflns_number 19290
_diffrn_reflns_point_group_measured_fraction_full 0.997
_diffrn_reflns_point_group_measured_fraction_max 0.994
_diffrn_reflns_theta_full 25.000
_diffrn_reflns_theta_max 29.581
_diffrn_reflns_theta_min 3.572
_diffrn_source 'Genix 3D I\mS microfocus X-ray source'
_exptl_absorpt_coefficient_mu 0.062
_exptl_absorpt_correction_T_max 1.000
_exptl_absorpt_correction_T_min 0.526
_exptl_absorpt_correction_type multi-scan
_exptl_absorpt_process_details 'X-Area (Stoe & Cie, 2001)'
_exptl_crystal_colour colourless
_exptl_crystal_density_diffrn 1.162
_exptl_crystal_description block
_exptl_crystal_F_000 320
_exptl_crystal_size_max 0.290
_exptl_crystal_size_mid 0.290
_exptl_crystal_size_min 0.270
_refine_diff_density_max 0.286
_refine_diff_density_min -0.198
_refine_diff_density_rms 0.043
_refine_ls_extinction_method none
_refine_ls_goodness_of_fit_ref 1.056
_refine_ls_hydrogen_treatment mixed
_refine_ls_matrix_type full
_refine_ls_number_parameters 249
_refine_ls_number_reflns 4841
_refine_ls_number_restraints 0
_refine_ls_restrained_S_all 1.056
_refine_ls_R_factor_all 0.0547
_refine_ls_R_factor_gt 0.0475
_refine_ls_shift/su_max 0.000
_refine_ls_shift/su_mean 0.000
_refine_ls_structure_factor_coef Fsqd
_refine_ls_weighting_details 'w=1/[\s^2^(Fo^2^)+(0.0778P)^2^+0.1381P] where P=(Fo^2^+2Fc^2^)/3'
_refine_ls_weighting_scheme calc
_refine_ls_wR_factor_gt 0.1302
_refine_ls_wR_factor_ref 0.1351
_reflns_Friedel_coverage 0.000
_reflns_number_gt 4197
_reflns_number_total 4841
_reflns_threshold_expression 'I > 2\s(I)'
_cod_data_source_file ja0c03118_si_021.cif
_cod_data_source_block wa2446
_cod_database_code 4135067
_shelx_shelxl_version_number 2016/6
_shelx_space_group_comment
; 
The symmetry employed for this shelxl refinement is uniquely defined 
by the following loop, which should always be used as a source of 
symmetry information in preference to the above space-group names. 
They are only intended as comments. 
;
_shelx_estimated_absorpt_t_min 0.982
_shelx_estimated_absorpt_t_max 0.983

loop_
_space_group_symop_operation_xyz
'x, y, z'
'-x, -y, -z'

loop_
_atom_site_label
_atom_site_type_symbol
_atom_site_fract_x
_atom_site_fract_y
_atom_site_fract_z
_atom_site_U_iso_or_equiv
_atom_site_adp_type
_atom_site_occupancy
_atom_site_site_symmetry_order
_atom_site_calc_flag
_atom_site_refinement_flags_posn
_atom_site_refinement_flags_adp
_atom_site_refinement_flags_occupancy
_atom_site_disorder_assembly
_atom_site_disorder_group
B1 B 0.69452(16) 0.67094(14) 0.60327(7) 0.0279(2) Uani 1 1 d . . . . .
B2 B 0.75057(17) 0.85243(13) 0.67226(8) 0.0283(2) Uani 1 1 d . . . . .
H1 H 0.591(2) 0.7768(16) 0.6222(9) 0.036(3) Uiso 1 1 d . . . . .
H2 H 0.847(2) 0.7797(16) 0.6259(9) 0.037(3) Uiso 1 1 d . . . . .
H1B H 0.657(2) 0.6481(16) 0.5278(10) 0.039(4) Uiso 1 1 d . . . . .
H2B H 0.762(2) 0.9743(17) 0.6519(10) 0.042(4) Uiso 1 1 d . . . . .
C1 C 0.70994(13) 0.54602(11) 0.68021(6) 0.02325(18) Uani 1 1 d . . . . .
C2 C 0.75986(12) 0.62221(10) 0.77051(6) 0.02170(18) Uani 1 1 d . . . . .
C3 C 0.78485(13) 0.79089(11) 0.77308(6) 0.02415(19) Uani 1 1 d . . . . .
C4 C 0.83157(15) 0.87122(12) 0.85841(7) 0.0310(2) Uani 1 1 d . . . . .
H4 H 0.849523 0.983468 0.862026 0.037 Uiso 1 1 calc R U . . .
C5 C 0.85305(16) 0.78743(14) 0.94092(7) 0.0348(2) Uani 1 1 d . . . . .
H5 H 0.884926 0.844722 0.999132 0.042 Uiso 1 1 calc R U . . .
C6 C 0.82870(15) 0.62516(14) 0.93833(7) 0.0322(2) Uani 1 1 d . . . . .
H6 H 0.843571 0.571755 0.994506 0.039 Uiso 1 1 calc R U . . .
C7 C 0.78129(13) 0.53642(11) 0.85196(6) 0.02512(19) Uani 1 1 d . . . . .
C8 C 0.75294(15) 0.36881(12) 0.84119(7) 0.0308(2) Uani 1 1 d . . . . .
H8 H 0.767385 0.307493 0.894405 0.037 Uiso 1 1 calc R U . . .
C9 C 0.70471(15) 0.29472(12) 0.75426(8) 0.0320(2) Uani 1 1 d . . . . .
H9 H 0.685983 0.182558 0.748399 0.038 Uiso 1 1 calc R U . . .
C10 C 0.68236(14) 0.38221(12) 0.67320(7) 0.0286(2) Uani 1 1 d . . . . .
H10 H 0.648370 0.328405 0.613893 0.034 Uiso 1 1 calc R U . . .
B1A B 0.26599(16) 0.50488(13) 0.80812(8) 0.0276(2) Uani 1 1 d . . . . .
B2A B 0.20387(16) 0.46241(12) 0.68540(8) 0.0263(2) Uani 1 1 d . . . . .
H1A H 0.1057(19) 0.4523(16) 0.7500(9) 0.034(3) Uiso 1 1 d . . . . .
H2A H 0.360(2) 0.4595(16) 0.7470(9) 0.036(3) Uiso 1 1 d . . . . .
H1C H 0.286(2) 0.4227(16) 0.8657(9) 0.037(3) Uiso 1 1 d . . . . .
H2C H 0.1691(18) 0.3493(15) 0.6445(9) 0.029(3) Uiso 1 1 d . . . . .
C1A C 0.28873(13) 0.69082(12) 0.81331(6) 0.02485(19) Uani 1 1 d . . . . .
C2A C 0.25391(12) 0.75033(10) 0.72256(6) 0.02215(18) Uani 1 1 d . . . . .
C3A C 0.20713(13) 0.63361(10) 0.64813(6) 0.02240(18) Uani 1 1 d . . . . .
C4A C 0.17347(14) 0.68341(12) 0.55835(7) 0.0278(2) Uani 1 1 d . . . . .
H4A H 0.142120 0.607774 0.507552 0.033 Uiso 1 1 calc R U . . .
C5A C 0.18565(16) 0.84700(13) 0.54198(7) 0.0336(2) Uani 1 1 d . . . . .
H5A H 0.162455 0.879532 0.480036 0.040 Uiso 1 1 calc R U . . .
C6A C 0.23036(15) 0.95943(12) 0.61399(8) 0.0337(2) Uani 1 1 d . . . . .
H6A H 0.238123 1.068282 0.601263 0.040 Uiso 1 1 calc R U . . .
C7A C 0.26509(14) 0.91398(11) 0.70745(7) 0.0276(2) Uani 1 1 d . . . . .
C8A C 0.30949(16) 1.01972(12) 0.78721(9) 0.0364(2) Uani 1 1 d . . . . .
H8A H 0.316148 1.130383 0.779981 0.044 Uiso 1 1 calc R U . . .
C9A C 0.34275(17) 0.96260(14) 0.87454(9) 0.0395(3) Uani 1 1 d . . . . .
H9A H 0.372502 1.034833 0.926939 0.047 Uiso 1 1 calc R U . . .
C10A C 0.33364(15) 0.79814(14) 0.88816(7) 0.0336(2) Uani 1 1 d . . . . .
H10A H 0.358667 0.761793 0.949274 0.040 Uiso 1 1 calc R U . . .

loop_
_atom_site_aniso_label
_atom_site_aniso_U_11
_atom_site_aniso_U_22
_atom_site_aniso_U_33
_atom_site_aniso_U_23
_atom_site_aniso_U_13
_atom_site_aniso_U_12
B1 0.0257(5) 0.0355(5) 0.0235(5) 0.0047(4) 0.0065(4) 0.0066(4)
B2 0.0275(5) 0.0277(5) 0.0322(5) 0.0075(4) 0.0096(4) 0.0069(4)
C1 0.0196(4) 0.0279(4) 0.0227(4) 0.0005(3) 0.0057(3) 0.0041(3)
C2 0.0190(4) 0.0253(4) 0.0214(4) 0.0021(3) 0.0051(3) 0.0044(3)
C3 0.0212(4) 0.0246(4) 0.0271(4) 0.0011(3) 0.0059(3) 0.0044(3)
C4 0.0277(5) 0.0296(5) 0.0344(5) -0.0056(4) 0.0048(4) 0.0056(4)
C5 0.0312(5) 0.0474(6) 0.0248(4) -0.0082(4) 0.0032(4) 0.0096(4)
C6 0.0296(5) 0.0471(6) 0.0214(4) 0.0040(4) 0.0058(3) 0.0110(4)
C7 0.0219(4) 0.0311(4) 0.0238(4) 0.0052(3) 0.0063(3) 0.0069(3)
C8 0.0293(5) 0.0311(5) 0.0357(5) 0.0123(4) 0.0117(4) 0.0082(4)
C9 0.0299(5) 0.0233(4) 0.0454(6) 0.0045(4) 0.0131(4) 0.0050(4)
C10 0.0255(4) 0.0283(4) 0.0322(5) -0.0041(4) 0.0080(4) 0.0030(3)
B1A 0.0265(5) 0.0315(5) 0.0265(5) 0.0083(4) 0.0081(4) 0.0058(4)
B2A 0.0259(5) 0.0235(4) 0.0300(5) 0.0025(4) 0.0069(4) 0.0044(4)
C1A 0.0199(4) 0.0312(4) 0.0237(4) 0.0007(3) 0.0057(3) 0.0032(3)
C2A 0.0188(4) 0.0225(4) 0.0256(4) 0.0017(3) 0.0061(3) 0.0031(3)
C3A 0.0203(4) 0.0238(4) 0.0238(4) 0.0025(3) 0.0060(3) 0.0040(3)
C4A 0.0255(4) 0.0353(5) 0.0238(4) 0.0036(3) 0.0070(3) 0.0063(4)
C5A 0.0310(5) 0.0408(5) 0.0323(5) 0.0169(4) 0.0098(4) 0.0104(4)
C6A 0.0293(5) 0.0269(4) 0.0477(6) 0.0140(4) 0.0122(4) 0.0068(4)
C7A 0.0219(4) 0.0231(4) 0.0386(5) 0.0025(4) 0.0083(4) 0.0032(3)
C8A 0.0282(5) 0.0255(5) 0.0542(7) -0.0081(4) 0.0096(4) 0.0012(4)
C9A 0.0305(5) 0.0409(6) 0.0439(6) -0.0181(5) 0.0062(4) 0.0005(4)
C10A 0.0269(5) 0.0464(6) 0.0266(4) -0.0058(4) 0.0055(4) 0.0037(4)

loop_
_atom_type_symbol
_atom_type_description
_atom_type_scat_dispersion_real
_atom_type_scat_dispersion_imag
_atom_type_scat_source
C C 0.0033 0.0016 'International Tables Vol C Tables 4.2.6.8 and 6.1.1.4'
H H 0.0000 0.0000 'International Tables Vol C Tables 4.2.6.8 and 6.1.1.4'
B B 0.0013 0.0007 'International Tables Vol C Tables 4.2.6.8 and 6.1.1.4'

loop_
_geom_angle_atom_site_label_1
_geom_angle_atom_site_label_2
_geom_angle_atom_site_label_3
_geom_angle
_geom_angle_site_symmetry_1
_geom_angle_site_symmetry_3
_geom_angle_publ_flag
C1 B1 B2 101.32(7) . . ?
C1 B1 H1 108.8(6) . . ?
B2 B1 H1 46.1(6) . . ?
C1 B1 H2 108.9(6) . . ?
B2 B1 H2 45.6(6) . . ?
H1 B1 H2 87.5(8) . . ?
C1 B1 H1B 127.7(7) . . ?
B2 B1 H1B 131.0(7) . . ?
H1 B1 H1B 107.7(9) . . ?
H2 B1 H1B 108.9(9) . . ?
C3 B2 B1 101.54(7) . . ?
C3 B2 H1 108.9(6) . . ?
B1 B2 H1 46.6(6) . . ?
C3 B2 H2 109.2(6) . . ?
B1 B2 H2 47.0(6) . . ?
H1 B2 H2 89.3(8) . . ?
C3 B2 H2B 127.9(8) . . ?
B1 B2 H2B 130.5(8) . . ?
H1 B2 H2B 108.3(10) . . ?
H2 B2 H2B 106.4(10) . . ?
C10 C1 C2 118.12(8) . . ?
C10 C1 B1 130.95(9) . . ?
C2 C1 B1 110.92(8) . . ?
C7 C2 C1 122.25(8) . . ?
C7 C2 C3 122.30(8) . . ?
C1 C2 C3 115.44(8) . . ?
C4 C3 C2 118.12(9) . . ?
C4 C3 B2 131.10(9) . . ?
C2 C3 B2 110.77(8) . . ?
C3 C4 C5 120.46(9) . . ?
C3 C4 H4 119.8 . . ?
C5 C4 H4 119.8 . . ?
C6 C5 C4 121.35(9) . . ?
C6 C5 H5 119.3 . . ?
C4 C5 H5 119.3 . . ?
C5 C6 C7 120.45(9) . . ?
C5 C6 H6 119.8 . . ?
C7 C6 H6 119.8 . . ?
C2 C7 C8 117.51(8) . . ?
C2 C7 C6 117.31(9) . . ?
C8 C7 C6 125.17(9) . . ?
C9 C8 C7 120.47(9) . . ?
C9 C8 H8 119.8 . . ?
C7 C8 H8 119.8 . . ?
C8 C9 C10 121.41(9) . . ?
C8 C9 H9 119.3 . . ?
C10 C9 H9 119.3 . . ?
C1 C10 C9 120.23(9) . . ?
C1 C10 H10 119.9 . . ?
C9 C10 H10 119.9 . . ?
C1A B1A B2A 101.38(7) . . ?
C1A B1A H1A 108.7(6) . . ?
B2A B1A H1A 46.9(6) . . ?
C1A B1A H2A 108.2(6) . . ?
H1A B1A H2A 88.0(8) . . ?
C1A B1A H1C 129.0(7) . . ?
B2A B1A H1C 129.7(7) . . ?
H1A B1A H1C 107.3(9) . . ?
H2A B1A H1C 108.0(9) . . ?
C3A B2A B1A 101.33(7) . . ?
C3A B2A H1A 109.0(6) . . ?
B1A B2A H1A 45.6(6) . . ?
C3A B2A H2A 107.8(6) . . ?
B1A B2A H2A 47.6(6) . . ?
H1A B2A H2A 89.2(8) . . ?
C3A B2A H2C 127.6(7) . . ?
B1A B2A H2C 131.1(7) . . ?
H1A B2A H2C 107.8(9) . . ?
H2A B2A H2C 108.7(9) . . ?
C10A C1A C2A 118.07(9) . . ?
C10A C1A B1A 131.09(9) . . ?
C2A C1A B1A 110.84(8) . . ?
C7A C2A C3A 122.17(8) . . ?
C7A C2A C1A 122.43(9) . . ?
C3A C2A C1A 115.40(8) . . ?
C4A C3A C2A 118.33(8) . . ?
C4A C3A B2A 130.62(9) . . ?
C2A C3A B2A 111.05(8) . . ?
C3A C4A C5A 120.23(9) . . ?
C3A C4A H4A 119.9 . . ?
C5A C4A H4A 119.9 . . ?
C6A C5A C4A 121.31(9) . . ?
C6A C5A H5A 119.3 . . ?
C4A C5A H5A 119.3 . . ?
C5A C6A C7A 120.52(9) . . ?
C5A C6A H6A 119.7 . . ?
C7A C6A H6A 119.7 . . ?
C2A C7A C6A 117.43(9) . . ?
C2A C7A C8A 117.20(9) . . ?
C6A C7A C8A 125.36(9) . . ?
C9A C8A C7A 120.41(10) . . ?
C9A C8A H8A 119.8 . . ?
C7A C8A H8A 119.8 . . ?
C8A C9A C10A 121.46(10) . . ?
C8A C9A H9A 119.3 . . ?
C10A C9A H9A 119.3 . . ?
C1A C10A C9A 120.42(10) . . ?
C1A C10A H10A 119.8 . . ?
C9A C10A H10A 119.8 . . ?

loop_
_geom_bond_atom_site_label_1
_geom_bond_atom_site_label_2
_geom_bond_distance
_geom_bond_site_symmetry_2
_geom_bond_publ_flag
B1 C1 1.5741(14) . ?
B1 B2 1.7897(17) . ?
B1 H1 1.301(14) . ?
B1 H2 1.310(14) . ?
B1 H1B 1.099(14) . ?
B2 C3 1.5728(14) . ?
B2 H1 1.290(14) . ?
B2 H2 1.280(13) . ?
B2 H2B 1.089(15) . ?
C1 C10 1.3867(13) . ?
C1 C2 1.4263(12) . ?
C2 C7 1.4153(12) . ?
C2 C3 1.4282(12) . ?
C3 C4 1.3783(13) . ?
C4 C5 1.4192(15) . ?
C4 H4 0.9500 . ?
C5 C6 1.3738(16) . ?
C5 H5 0.9500 . ?
C6 C7 1.4246(13) . ?
C6 H6 0.9500 . ?
C7 C8 1.4211(14) . ?
C8 C9 1.3756(15) . ?
C8 H8 0.9500 . ?
C9 C10 1.4183(15) . ?
C9 H9 0.9500 . ?
C10 H10 0.9500 . ?
B1A C1A 1.5747(15) . ?
B1A B2A 1.7914(16) . ?
B1A H1A 1.281(13) . ?
B1A H2A 1.323(13) . ?
B1A H1C 1.113(14) . ?
B2A C3A 1.5736(14) . ?
B2A H1A 1.309(13) . ?
B2A H2A 1.267(14) . ?
B2A H2C 1.100(12) . ?
C1A C10A 1.3779(13) . ?
C1A C2A 1.4288(12) . ?
C2A C7A 1.4156(12) . ?
C2A C3A 1.4242(12) . ?
C3A C4A 1.3847(12) . ?
C4A C5A 1.4187(15) . ?
C4A H4A 0.9500 . ?
C5A C6A 1.3753(16) . ?
C5A H5A 0.9500 . ?
C6A C7A 1.4233(15) . ?
C6A H6A 0.9500 . ?
C7A C8A 1.4249(14) . ?
C8A C9A 1.3745(18) . ?
C8A H8A 0.9500 . ?
C9A C10A 1.4190(17) . ?
C9A H9A 0.9500 . ?
C10A H10A 0.9500 . ?

loop_
_geom_torsion_atom_site_label_1
_geom_torsion_atom_site_label_2
_geom_torsion_atom_site_label_3
_geom_torsion_atom_site_label_4
_geom_torsion
_geom_torsion_site_symmetry_1
_geom_torsion_site_symmetry_2
_geom_torsion_site_symmetry_3
_geom_torsion_site_symmetry_4
_geom_torsion_publ_flag
C1 B1 B2 C3 -0.17(9) . . . . ?
B2 B1 C1 C10 179.62(10) . . . . ?
B2 B1 C1 C2 0.07(9) . . . . ?
C10 C1 C2 C7 -0.13(13) . . . . ?
B1 C1 C2 C7 179.48(8) . . . . ?
C10 C1 C2 C3 -179.55(8) . . . . ?
B1 C1 C2 C3 0.07(11) . . . . ?
C7 C2 C3 C4 0.05(14) . . . . ?
C1 C2 C3 C4 179.46(8) . . . . ?
C7 C2 C3 B2 -179.61(8) . . . . ?
C1 C2 C3 B2 -0.20(11) . . . . ?
B1 B2 C3 C4 -179.38(10) . . . . ?
B1 B2 C3 C2 0.22(10) . . . . ?
C2 C3 C4 C5 -0.27(14) . . . . ?
B2 C3 C4 C5 179.31(10) . . . . ?
C3 C4 C5 C6 0.18(16) . . . . ?
C4 C5 C6 C7 0.14(16) . . . . ?
C1 C2 C7 C8 0.58(13) . . . . ?
C3 C2 C7 C8 179.95(8) . . . . ?
C1 C2 C7 C6 -179.11(8) . . . . ?
C3 C2 C7 C6 0.26(13) . . . . ?
C5 C6 C7 C2 -0.35(14) . . . . ?
C5 C6 C7 C8 179.98(10) . . . . ?
C2 C7 C8 C9 -0.59(14) . . . . ?
C6 C7 C8 C9 179.08(9) . . . . ?
C7 C8 C9 C10 0.17(15) . . . . ?
C2 C1 C10 C9 -0.32(14) . . . . ?
B1 C1 C10 C9 -179.84(9) . . . . ?
C8 C9 C10 C1 0.31(15) . . . . ?
C1A B1A B2A C3A 0.53(9) . . . . ?
B2A B1A C1A C10A 179.27(10) . . . . ?
B2A B1A C1A C2A -0.36(10) . . . . ?
C10A C1A C2A C7A 0.36(14) . . . . ?
B1A C1A C2A C7A -179.96(8) . . . . ?
C10A C1A C2A C3A -179.66(8) . . . . ?
B1A C1A C2A C3A 0.03(11) . . . . ?
C7A C2A C3A C4A 0.58(13) . . . . ?
C1A C2A C3A C4A -179.40(8) . . . . ?
C7A C2A C3A B2A -179.63(8) . . . . ?
C1A C2A C3A B2A 0.39(11) . . . . ?
B1A B2A C3A C4A 179.20(9) . . . . ?
B1A B2A C3A C2A -0.56(9) . . . . ?
C2A C3A C4A C5A -0.05(14) . . . . ?
B2A C3A C4A C5A -179.79(9) . . . . ?
C3A C4A C5A C6A -0.12(15) . . . . ?
C4A C5A C6A C7A -0.23(16) . . . . ?
C3A C2A C7A C6A -0.91(14) . . . . ?
C1A C2A C7A C6A 179.07(8) . . . . ?
C3A C2A C7A C8A 178.85(8) . . . . ?
C1A C2A C7A C8A -1.17(14) . . . . ?
C5A C6A C7A C2A 0.72(15) . . . . ?
C5A C6A C7A C8A -179.01(10) . . . . ?
C2A C7A C8A C9A 1.06(15) . . . . ?
C6A C7A C8A C9A -179.21(10) . . . . ?
C7A C8A C9A C10A -0.16(17) . . . . ?
C2A C1A C10A C9A 0.59(15) . . . . ?
B1A C1A C10A C9A -179.02(10) . . . . ?
C8A C9A C10A C1A -0.70(17) . . . . ?
